data_1575883
loop_
_publ_author_name
'Senn, Sebastian'
'M&#xf6;rsdorf, Jean-Marc'
'Bertrams, Maria-Sophie'
'Kerzig, Christoph'
'Ballmann, Joachim'

_publ_section_title
;
 &#x3c0;-Extended diphosphonium-bridged ladder stilbenes: water-soluble
 fluorophores with up to eight annulated rings.
;
_journal_issue 43
_journal_name_full 'Chemical science'
_journal_page_first 20517
_journal_page_last 20526
_journal_paper_doi 10.1039/d5sc03752b
_journal_volume 16
_journal_year 2025
_chemical_formula_moiety 'C34 H40 P2, 4(C H2 Cl2), 2(Cl)'
_chemical_formula_sum 'C38 H48 Cl10 P2'
_chemical_formula_weight 921.20
_space_group_crystal_system monoclinic
_space_group_IT_number 14
_space_group_name_Hall '-P 2yn'
_space_group_name_H-M_alt 'P 1 21/n 1'
_atom_sites_solution_hydrogens geom
_atom_sites_solution_primary dual
_audit_creation_date 2025-02-10
_audit_creation_method
;
Olex2 1.5
(compiled 2024.02.16 svn.r378c4104 for OlexSys, GUI svn.r6928)
;
_audit_update_record
;
2025-03-14 deposited with the CCDC.	2025-09-29 downloaded from the CCDC.
;
_cell_angle_alpha 90
_cell_angle_beta 109.952(2)
_cell_angle_gamma 90
_cell_formula_units_Z 2
_cell_length_a 14.6337(2)
_cell_length_b 10.87690(10)
_cell_length_c 14.8298(2)
_cell_measurement_reflns_used 11747
_cell_measurement_temperature 120(1)
_cell_measurement_theta_max 70.8290
_cell_measurement_theta_min 3.6650
_cell_volume 2218.77(5)
_computing_cell_refinement 'CrysAlisPro 1.171.43.127a (Rigaku OD, 2024)'
_computing_data_collection 'CrysAlisPro system (CCD 43.127a 64-bit (release 16-06-2024))'
_computing_data_reduction 'CrysAlisPro 1.171.43.127a (Rigaku OD, 2024)'
_computing_molecular_graphics 'Olex2 1.5 (Dolomanov et al., 2009)'
_computing_publication_material 'Olex2 1.5 (Dolomanov et al., 2009)'
_computing_structure_refinement 'SHELXL 2019/3 (Sheldrick, 2015)'
_computing_structure_solution 'SHELXT 2018/2 (Sheldrick, 2018)'
_diffrn_ambient_environment N~2~
_diffrn_ambient_temperature 120(1)
_diffrn_detector 'CCD plate'
_diffrn_detector_area_resol_mean 7.9621
_diffrn_detector_type Eos
_diffrn_measured_fraction_theta_full 1.000
_diffrn_measured_fraction_theta_max 0.995
_diffrn_measurement_details
;
List of Runs (angles in degrees, time in seconds):

  # Type    Start    End  Width  t~exp~   \w     \q     \k     \f   Frames
#--------------------------------------------------------------------------
  1  \w      6.00  41.00   1.00    3.00    --    0.00  77.00-150.00   35
  2  \w    -23.00  14.00   1.00    3.00    --    0.00 -57.00-180.00   37
  3  \w     46.00  71.00   1.00    3.00    --    0.00  77.00-150.00   25
  4  \w    -29.00  -2.00   1.00    3.00    --    0.00  77.00-150.00   27
  5  \w    -21.00  65.00   1.00    3.00    --    0.00  57.00 -30.00   86
  6  \w    -69.00 -26.00   1.00    3.00    --    0.00 -57.00-180.00   43
  7  \w    -40.00 -15.00   1.00    3.00    --   14.00 121.00  -7.11   25
  8  \w    -39.00  -3.00   1.00    3.00    --   18.00 126.00  87.38   36
  9  \w    -18.00   7.00   1.00    7.00    --   30.00 113.00  29.95   25
 10  \w      3.00  28.00   1.00    7.00    --   42.00  90.00-158.99   25
 11  \w     10.00  35.00   1.00    7.00    --   46.00  85.00  72.21   25
 12  \w     10.00  35.00   1.00    7.00    --   46.00  85.00 -56.82   25
 13  \w     11.00  36.00   1.00    7.00    --   46.00  83.00-143.76   25
 14  \w     11.00  36.00   1.00    7.00    --   46.00  84.00  -9.45   25
 15  \w     17.00  42.00   1.00    7.00    --   50.00  80.00 149.02   25
 16  \w      2.00  81.00   1.00    7.00    --   54.47 -99.00 150.00   79
 17  \w     25.00  88.00   1.00    7.00    --   54.47-125.00   0.00   63
 18  \w    -14.00  85.00   1.00    7.00    --   54.47 -77.00   0.00   99
 19  \w     -5.00  76.00   1.00    7.00    --   54.47 -57.00-180.00   81
 20  \w     26.00  52.00   1.00    7.00    --   58.00  77.00 -30.57   26
 21  \w     28.00  55.00   1.00    7.00    --   58.00  75.00-113.17   27
 22  \w     86.00 126.00   1.00    7.00    --   58.00  77.00 -30.57   40
 23  \w     96.00 129.00   1.00    7.00    --   58.00  75.00-113.17   33
 24  \w     26.00  52.00   1.00    7.00    --   58.00  77.00 108.96   26
 25  \w     92.00 128.00   1.00    7.00    --   58.00  77.00 108.96   36
 26  \w     33.00 122.00   1.00    7.00    --   62.00  72.00  38.65   89
 27  \w     31.00  74.00   1.00    7.00    --   62.00  77.00  -6.45   43
 28  \w     34.00  59.00   1.00    7.00    --   62.00  74.00 126.02   25
 29  \w     33.00  70.00   1.00    7.00    --   62.00  77.00 155.59   37
 30  \w     32.00 133.00   1.00    7.00    --   62.00  75.00-143.19  101
 31  \w     31.00 125.00   1.00    7.00    --   62.00  77.00-179.19   94
 32  \w     31.00 128.00   1.00    7.00    --   62.00  75.00 -69.07   97
 33  \w     71.00 130.00   1.00    7.00    --   62.00  74.00  82.52   59
 34  \w     32.00  65.00   1.00    7.00    --   62.00  74.00  82.52   33
 35  \w     77.00 104.00   1.00   17.00    --  108.94  77.00  60.00   27
 36  \w     84.00 168.00   1.00   17.00    --  108.94  64.00 120.00   84
 37  \w     85.00 165.00   1.00   17.00    --  108.94  64.00  60.00   80
 38  \w     84.00 110.00   1.00   17.00    --  108.94  64.00 -60.00   26
 39  \w     77.00 104.00   1.00   17.00    --  108.94  77.00-120.00   27
 40  \w     36.00 106.00   1.00   17.00    --  108.94 -92.00 150.00   70
 41  \w     85.00 166.00   1.00   17.00    --  108.94  64.00   0.00   81
 42  \w     77.00 177.00   1.00   17.00    --  108.94  77.00 150.00  100
 43  \w     36.00  94.00   1.00   17.00    --  108.94 -92.00 -60.00   58
 44  \w     36.00  74.00   1.00   17.00    --  108.94 -92.00-150.00   38
 45  \w     78.00 103.00   1.00   17.00    --  108.94  77.00   0.00   25
 46  \w     40.00 110.00   1.00   17.00    --  108.94-111.00 120.00   70
 47  \w     77.00 103.00   1.00   17.00    --  108.94  77.00-150.00   26
 48  \w     78.00 103.00   1.00   17.00    --  108.94  77.00  30.00   25
 49  \w     77.00 177.00   1.00   17.00    --  108.94  77.00 -60.00  100
 50  \w     77.00 103.00   1.00   17.00    --  108.94  77.00-180.00   26
 51  \w     84.00 175.00   1.00   17.00    --  108.94  64.00-150.00   91
 52  \w     38.00 105.00   1.00   17.00    --  108.94 -92.00   0.00   67
 53  \w     84.00 110.00   1.00   17.00    --  108.94  64.00 150.00   26
 54  \w     40.00 112.00   1.00   17.00    --  108.94-111.00 -90.00   72
 55  \w     77.00 103.00   1.00   17.00    --  108.94  77.00 120.00   26
 56  \w     77.00 103.00   1.00   17.00    --  108.94  77.00 -30.00   26
 57  \w     84.00 112.00   1.00   17.00    --  108.94  64.00  90.00   28
 58  \w     84.00 166.00   1.00   17.00    --  108.94  64.00 -90.00   82
 59  \w     84.00 164.00   1.00   17.00    --  108.94  64.00-180.00   80
 60  \w     78.00 103.00   1.00   17.00    --  108.94  77.00 -90.00   25
 61  \w    118.00 163.00   1.00   17.00    --  108.94  64.00 -30.00   45
 62  \w     80.00 174.00   1.00   17.00    --  108.94  77.00  90.00   94
 63  \w     84.00 110.00   1.00   17.00    --  108.94  64.00 -30.00   26
 64  \w     36.00  68.00   1.00   17.00    --  108.94 -92.00  60.00   32
 65  \w     84.00 174.00   1.00   17.00    --  108.94  64.00-120.00   90
 66  \w     84.00 174.00   1.00   17.00    --  108.94  64.00  30.00   90
;
_diffrn_measurement_device 'four-circle diffractometer'
_diffrn_measurement_device_type 'SuperNova, Dual, Cu at home/near, Eos'
_diffrn_measurement_method '\w scans'
_diffrn_orient_matrix_type 'CrysAlisPro convention (1999,Acta A55,543-557)'
_diffrn_orient_matrix_UB_11 0.1050214000
_diffrn_orient_matrix_UB_12 -0.0151058000
_diffrn_orient_matrix_UB_13 0.0695871000
_diffrn_orient_matrix_UB_21 0.0324027000
_diffrn_orient_matrix_UB_22 0.1082641000
_diffrn_orient_matrix_UB_23 -0.0489311000
_diffrn_orient_matrix_UB_31 -0.0213334000
_diffrn_orient_matrix_UB_32 0.0901241000
_diffrn_orient_matrix_UB_33 0.0705403000
_diffrn_radiation_monochromator mirror
_diffrn_radiation_probe x-ray
_diffrn_radiation_type 'Cu K\a'
_diffrn_radiation_wavelength 1.54184
_diffrn_reflns_av_R_equivalents 0.0588
_diffrn_reflns_av_unetI/netI 0.0300
_diffrn_reflns_Laue_measured_fraction_full 1.000
_diffrn_reflns_Laue_measured_fraction_max 0.995
_diffrn_reflns_limit_h_max 17
_diffrn_reflns_limit_h_min -17
_diffrn_reflns_limit_k_max 13
_diffrn_reflns_limit_k_min -13
_diffrn_reflns_limit_l_max 18
_diffrn_reflns_limit_l_min -18
_diffrn_reflns_number 30956
_diffrn_reflns_point_group_measured_fraction_full 1.000
_diffrn_reflns_point_group_measured_fraction_max 0.995
_diffrn_reflns_theta_full 67.684
_diffrn_reflns_theta_max 71.108
_diffrn_reflns_theta_min 3.664
_diffrn_source 'micro-focus sealed X-ray tube'
_diffrn_source_type 'SuperNova (Cu) X-ray Source'
_exptl_absorpt_coefficient_mu 6.635
_exptl_absorpt_correction_T_max 1.000
_exptl_absorpt_correction_T_min 0.813
_exptl_absorpt_correction_type gaussian
_exptl_absorpt_process_details
;
CrysAlisPro 1.171.43.127a (Rigaku Oxford Diffraction, 2024)
Numerical absorption correction based on gaussian integration over
a multifaceted crystal model
Empirical absorption correction using spherical harmonics,
implemented in SCALE3 ABSPACK scaling algorithm.
;
_exptl_crystal_colour orange
_exptl_crystal_colour_primary orange
_exptl_crystal_density_diffrn 1.379
_exptl_crystal_description irregular
_exptl_crystal_F_000 952
_exptl_crystal_size_max 0.14
_exptl_crystal_size_mid 0.1
_exptl_crystal_size_min 0.08
_refine_diff_density_max 0.468
_refine_diff_density_min -0.476
_refine_diff_density_rms 0.063
_refine_ls_extinction_method none
_refine_ls_goodness_of_fit_ref 1.026
_refine_ls_hydrogen_treatment constr
_refine_ls_matrix_type full
_refine_ls_number_parameters 230
_refine_ls_number_reflns 4281
_refine_ls_number_restraints 0
_refine_ls_restrained_S_all 1.026
_refine_ls_R_factor_all 0.0504
_refine_ls_R_factor_gt 0.0435
_refine_ls_shift/su_max 0.001
_refine_ls_shift/su_mean 0.000
_refine_ls_structure_factor_coef Fsqd
_refine_ls_weighting_details 'w=1/[\s^2^(Fo^2^)+(0.0626P)^2^+1.8038P] where P=(Fo^2^+2Fc^2^)/3'
_refine_ls_weighting_scheme calc
_refine_ls_wR_factor_gt 0.1121
_refine_ls_wR_factor_ref 0.1181
_reflns_Friedel_coverage 0.000
_reflns_number_gt 3706
_reflns_number_total 4281
_reflns_threshold_expression 'I > 2\s(I)'
_cod_data_source_file d5sc03752b3.cif
_cod_data_source_block cmpd_4b_ba_ss14
_cod_depositor_comments 'Adding full bibliography for 1575881--1575890.cif.'
_cod_original_sg_symbol_H-M 'P 21/n'
_cod_database_code 1575883
_shelx_shelxl_version_number 2019/3
_chemical_oxdiff_formula C17H18PCl5
_chemical_oxdiff_usercomment ss311
_shelx_space_group_comment
;
The symmetry employed for this shelxl refinement is uniquely defined
by the following loop, which should always be used as a source of
symmetry information in preference to the above space-group names.
They are only intended as comments.
;
_shelx_estimated_absorpt_t_max 0.619
_shelx_estimated_absorpt_t_min 0.457
_olex2_refinement_description
;
1. Fixed Uiso
 At 1.2 times of:
  All C(H) groups, All C(H,H) groups
 At 1.5 times of:
  All C(H,H,H) groups
2.a Ternary CH refined with riding coordinates:
 C12(H12), C15(H15)
2.b Secondary CH2 refined with riding coordinates:
 C18(H18A,H18B), C19(H19A,H19B)
2.c Aromatic/amide H refined with riding coordinates:
 C3(H3), C4(H4), C5(H5), C6(H6), C8(H8), C9(H9)
2.d Idealised Me refined as rotating group:
 C13(H13A,H13B,H13C), C14(H14A,H14B,H14C), C16(H16A,H16B,H16C), C17(H17A,H17B,
 H17C)
;
_olex2_submission_special_instructions 'No special instructions were received'
_oxdiff_exptl_absorpt_empirical_details
;
Empirical correction (ABSPACK) includes:
- Absorption correction using spherical harmonics
- Frame scaling
- Detector area scaling
;

loop_
_space_group_symop_operation_xyz
'x, y, z'
'-x+1/2, y+1/2, -z+1/2'
'-x, -y, -z'
'x-1/2, -y-1/2, z-1/2'

loop_
_atom_site_label
_atom_site_type_symbol
_atom_site_fract_x
_atom_site_fract_y
_atom_site_fract_z
_atom_site_U_iso_or_equiv
_atom_site_adp_type
_atom_site_occupancy
_atom_site_site_symmetry_order
_atom_site_calc_flag
_atom_site_refinement_flags_posn
_atom_site_refinement_flags_adp
_atom_site_refinement_flags_occupancy
_atom_site_disorder_assembly
_atom_site_disorder_group
Cl1 Cl 0.58789(4) 0.45579(5) 0.86569(4) 0.02866(15) Uani 1 1 d . . . . .
Cl2 Cl 0.32201(5) 0.48047(8) 0.65015(6) 0.0515(2) Uani 1 1 d . . . . .
Cl3 Cl 0.45467(6) 0.62039(8) 0.57993(6) 0.0570(2) Uani 1 1 d . . . . .
Cl4 Cl 0.59404(6) 0.88862(10) 0.59389(7) 0.0693(3) Uani 1 1 d . . . . .
Cl5 Cl 0.62553(9) 0.87572(12) 0.41058(8) 0.0871(4) Uani 1 1 d . . . . .
P1 P 0.03933(4) 0.68229(5) 0.47698(4) 0.02308(14) Uani 1 1 d . . . . .
C1 C 0.12238(16) 0.5858(2) 0.44313(16) 0.0265(5) Uani 1 1 d . . . . .
C2 C 0.19105(17) 0.6203(2) 0.39997(16) 0.0268(5) Uani 1 1 d . . . . .
C3 C 0.20919(18) 0.7435(2) 0.37976(18) 0.0317(5) Uani 1 1 d . . . . .
H3 H 0.174479 0.808724 0.395977 0.038 Uiso 1 1 calc R U . . .
C4 C 0.27621(19) 0.7689(2) 0.33716(19) 0.0351(6) Uani 1 1 d . . . . .
H4 H 0.288627 0.851981 0.325280 0.042 Uiso 1 1 calc R U . . .
C5 C 0.32760(19) 0.6734(2) 0.31035(19) 0.0360(6) Uani 1 1 d . . . . .
H5 H 0.373773 0.692506 0.280358 0.043 Uiso 1 1 calc R U . . .
C6 C 0.31054(18) 0.5541(2) 0.32774(18) 0.0321(5) Uani 1 1 d . . . . .
H6 H 0.345099 0.490422 0.309513 0.039 Uiso 1 1 calc R U . . .
C7 C 0.24243(16) 0.5236(2) 0.37236(16) 0.0266(5) Uani 1 1 d . . . . .
C8 C 0.22144(17) 0.3998(2) 0.38746(17) 0.0289(5) Uani 1 1 d . . . . .
H8 H 0.256823 0.336236 0.370227 0.035 Uiso 1 1 calc R U . . .
C9 C 0.15201(17) 0.3686(2) 0.42599(17) 0.0295(5) Uani 1 1 d . . . . .
H9 H 0.137839 0.284712 0.433300 0.035 Uiso 1 1 calc R U . . .
C10 C 0.10168(17) 0.4633(2) 0.45478(17) 0.0273(5) Uani 1 1 d . . . . .
C11 C 0.02248(19) 0.4482(2) 0.49320(19) 0.0337(5) Uani 1 1 d . . . . .
C12 C 0.09130(18) 0.7737(2) 0.58553(17) 0.0319(5) Uani 1 1 d . . . . .
H12 H 0.040000 0.831947 0.589687 0.038 Uiso 1 1 calc R U . . .
C13 C 0.1194(2) 0.6910(3) 0.67466(19) 0.0400(6) Uani 1 1 d . . . . .
H13A H 0.061291 0.649351 0.678059 0.060 Uiso 1 1 calc R U . . .
H13B H 0.147999 0.741322 0.732288 0.060 Uiso 1 1 calc R U . . .
H13C H 0.166845 0.629652 0.670579 0.060 Uiso 1 1 calc R U . . .
C14 C 0.1777(2) 0.8497(2) 0.58324(19) 0.0389(6) Uani 1 1 d . . . . .
H14A H 0.229342 0.794825 0.579489 0.058 Uiso 1 1 calc R U . . .
H14B H 0.201910 0.899487 0.641703 0.058 Uiso 1 1 calc R U . . .
H14C H 0.157415 0.903888 0.527063 0.058 Uiso 1 1 calc R U . . .
C15 C -0.03806(17) 0.7676(2) 0.37404(16) 0.0273(5) Uani 1 1 d . . . . .
H15 H 0.000659 0.837888 0.362659 0.033 Uiso 1 1 calc R U . . .
C16 C -0.12681(19) 0.8202(2) 0.39121(19) 0.0365(6) Uani 1 1 d . . . . .
H16A H -0.169507 0.753009 0.395977 0.055 Uiso 1 1 calc R U . . .
H16B H -0.162006 0.874177 0.337685 0.055 Uiso 1 1 calc R U . . .
H16C H -0.106198 0.867555 0.451039 0.055 Uiso 1 1 calc R U . . .
C17 C -0.0672(2) 0.6853(3) 0.28460(19) 0.0426(6) Uani 1 1 d . . . . .
H17A H -0.008613 0.657869 0.272529 0.064 Uiso 1 1 calc R U . . .
H17B H -0.108579 0.731961 0.229152 0.064 Uiso 1 1 calc R U . . .
H17C H -0.102930 0.613650 0.294991 0.064 Uiso 1 1 calc R U . . .
C18 C 0.4322(2) 0.4779(3) 0.6255(2) 0.0438(6) Uani 1 1 d . . . . .
H18A H 0.486579 0.458424 0.685155 0.053 Uiso 1 1 calc R U . . .
H18B H 0.428916 0.412292 0.578232 0.053 Uiso 1 1 calc R U . . .
C19 C 0.6507(2) 0.9558(3) 0.5187(2) 0.0505(7) Uani 1 1 d . . . . .
H19A H 0.628099 1.041760 0.504799 0.061 Uiso 1 1 calc R U . . .
H19B H 0.721841 0.957380 0.552480 0.061 Uiso 1 1 calc R U . . .

loop_
_atom_site_aniso_label
_atom_site_aniso_U_11
_atom_site_aniso_U_22
_atom_site_aniso_U_33
_atom_site_aniso_U_23
_atom_site_aniso_U_13
_atom_site_aniso_U_12
Cl1 0.0343(3) 0.0223(3) 0.0312(3) -0.0005(2) 0.0135(2) 0.0000(2)
Cl2 0.0387(4) 0.0625(5) 0.0501(4) -0.0040(3) 0.0110(3) 0.0008(3)
Cl3 0.0643(5) 0.0534(5) 0.0507(4) 0.0059(3) 0.0164(4) -0.0015(4)
Cl4 0.0510(5) 0.0808(6) 0.0760(6) 0.0156(5) 0.0216(4) 0.0007(4)
Cl5 0.0820(7) 0.1007(8) 0.0794(7) -0.0420(6) 0.0287(6) -0.0005(6)
P1 0.0279(3) 0.0178(3) 0.0245(3) 0.0010(2) 0.0102(2) 0.0039(2)
C1 0.0288(11) 0.0268(11) 0.0237(11) -0.0018(9) 0.0088(9) 0.0057(9)
C2 0.0297(11) 0.0237(11) 0.0265(11) -0.0011(9) 0.0091(9) 0.0034(9)
C3 0.0371(13) 0.0252(11) 0.0345(13) -0.0018(10) 0.0142(10) 0.0025(10)
C4 0.0428(14) 0.0258(12) 0.0386(14) 0.0002(10) 0.0164(11) -0.0030(10)
C5 0.0383(13) 0.0360(13) 0.0393(14) -0.0012(11) 0.0204(11) -0.0020(11)
C6 0.0338(12) 0.0294(12) 0.0353(13) -0.0028(10) 0.0146(10) 0.0027(10)
C7 0.0275(11) 0.0269(11) 0.0258(11) -0.0026(9) 0.0096(9) 0.0020(9)
C8 0.0319(12) 0.0263(11) 0.0296(12) -0.0036(9) 0.0121(10) 0.0054(9)
C9 0.0345(12) 0.0225(11) 0.0338(12) 0.0006(9) 0.0148(10) 0.0040(9)
C10 0.0296(11) 0.0262(11) 0.0280(11) 0.0018(9) 0.0123(9) 0.0025(9)
C11 0.0390(13) 0.0280(12) 0.0371(13) 0.0020(10) 0.0171(11) 0.0028(10)
C12 0.0346(12) 0.0310(12) 0.0282(12) -0.0038(10) 0.0084(10) 0.0079(10)
C13 0.0470(15) 0.0413(15) 0.0297(13) 0.0005(11) 0.0106(11) -0.0002(12)
C14 0.0487(15) 0.0307(13) 0.0328(13) -0.0024(10) 0.0082(11) -0.0030(11)
C15 0.0312(11) 0.0227(11) 0.0266(11) 0.0030(9) 0.0080(9) 0.0014(9)
C16 0.0361(13) 0.0382(14) 0.0328(13) 0.0039(11) 0.0087(11) 0.0122(11)
C17 0.0463(15) 0.0452(16) 0.0295(13) -0.0033(11) 0.0042(11) 0.0097(12)
C18 0.0410(14) 0.0467(16) 0.0421(15) 0.0007(12) 0.0121(12) 0.0043(12)
C19 0.0427(16) 0.0512(18) 0.0571(19) -0.0115(15) 0.0163(14) -0.0034(13)

loop_
_atom_type_symbol
_atom_type_description
_atom_type_scat_dispersion_real
_atom_type_scat_dispersion_imag
_atom_type_scat_source
C C 0.0181 0.0091 'International Tables Vol C Tables 4.2.6.8 and 6.1.1.4'
H H 0.0000 0.0000 'International Tables Vol C Tables 4.2.6.8 and 6.1.1.4'
Cl Cl 0.3639 0.7018 'International Tables Vol C Tables 4.2.6.8 and 6.1.1.4'
P P 0.2955 0.4335 'International Tables Vol C Tables 4.2.6.8 and 6.1.1.4'

loop_
_exptl_crystal_face_index_h
_exptl_crystal_face_index_k
_exptl_crystal_face_index_l
_exptl_crystal_face_perp_dist
-7 4 6 0.0334
-9 0 0 0.0496
1 -5 -7 0.0583
-4 4 8 0.0340
-3 6 4 0.0478
-1 -6 4 0.0349
5 -2 -9 0.0670
-5 0 10 0.0362
3 0 -10 0.0486
-2 -1 10 0.0386
1 1 8 0.0394
-7 4 -1 0.0529
5 2 5 0.0395
6 3 3 0.0396
9 3 -2 0.0419
3 5 -7 0.0564
4 2 -9 0.0439
1 1 -9 0.0364
-3 5 -5 0.0458

loop_
_geom_angle_atom_site_label_1
_geom_angle_atom_site_label_2
_geom_angle_atom_site_label_3
_geom_angle
_geom_angle_site_symmetry_1
_geom_angle_site_symmetry_3
_geom_angle_publ_flag
C1 P1 C11 92.98(11) . 3_566 ?
C1 P1 C12 116.49(11) . . ?
C1 P1 C15 110.49(11) . . ?
C11 P1 C12 107.67(12) 3_566 . ?
C15 P1 C11 112.60(12) . 3_566 ?
C15 P1 C12 114.61(11) . . ?
C2 C1 P1 128.50(18) . . ?
C10 C1 P1 109.11(17) . . ?
C10 C1 C2 122.0(2) . . ?
C1 C2 C3 124.1(2) . . ?
C1 C2 C7 117.2(2) . . ?
C3 C2 C7 118.7(2) . . ?
C2 C3 H3 119.8 . . ?
C4 C3 C2 120.4(2) . . ?
C4 C3 H3 119.8 . . ?
C3 C4 H4 119.5 . . ?
C3 C4 C5 121.1(2) . . ?
C5 C4 H4 119.5 . . ?
C4 C5 H5 120.1 . . ?
C6 C5 C4 119.7(2) . . ?
C6 C5 H5 120.1 . . ?
C5 C6 H6 119.4 . . ?
C5 C6 C7 121.2(2) . . ?
C7 C6 H6 119.4 . . ?
C6 C7 C2 119.0(2) . . ?
C6 C7 C8 121.6(2) . . ?
C8 C7 C2 119.4(2) . . ?
C7 C8 H8 118.8 . . ?
C9 C8 C7 122.3(2) . . ?
C9 C8 H8 118.8 . . ?
C8 C9 H9 120.6 . . ?
C8 C9 C10 118.9(2) . . ?
C10 C9 H9 120.6 . . ?
C1 C10 C9 120.2(2) . . ?
C1 C10 C11 113.0(2) . . ?
C9 C10 C11 126.7(2) . . ?
C10 C11 P1 135.09(19) . 3_566 ?
C11 C11 P1 107.8(3) 3_566 3_566 ?
C11 C11 C10 117.0(3) 3_566 . ?
P1 C12 H12 107.7 . . ?
C13 C12 P1 110.45(18) . . ?
C13 C12 H12 107.7 . . ?
C14 C12 P1 112.11(17) . . ?
C14 C12 H12 107.7 . . ?
C14 C12 C13 110.9(2) . . ?
C12 C13 H13A 109.5 . . ?
C12 C13 H13B 109.5 . . ?
C12 C13 H13C 109.5 . . ?
H13A C13 H13B 109.5 . . ?
H13A C13 H13C 109.5 . . ?
H13B C13 H13C 109.5 . . ?
C12 C14 H14A 109.5 . . ?
C12 C14 H14B 109.5 . . ?
C12 C14 H14C 109.5 . . ?
H14A C14 H14B 109.5 . . ?
H14A C14 H14C 109.5 . . ?
H14B C14 H14C 109.5 . . ?
P1 C15 H15 107.8 . . ?
C16 C15 P1 112.08(16) . . ?
C16 C15 H15 107.8 . . ?
C16 C15 C17 111.3(2) . . ?
C17 C15 P1 109.79(17) . . ?
C17 C15 H15 107.8 . . ?
C15 C16 H16A 109.5 . . ?
C15 C16 H16B 109.5 . . ?
C15 C16 H16C 109.5 . . ?
H16A C16 H16B 109.5 . . ?
H16A C16 H16C 109.5 . . ?
H16B C16 H16C 109.5 . . ?
C15 C17 H17A 109.5 . . ?
C15 C17 H17B 109.5 . . ?
C15 C17 H17C 109.5 . . ?
H17A C17 H17B 109.5 . . ?
H17A C17 H17C 109.5 . . ?
H17B C17 H17C 109.5 . . ?
Cl2 C18 H18A 109.3 . . ?
Cl2 C18 H18B 109.3 . . ?
Cl3 C18 Cl2 111.51(16) . . ?
Cl3 C18 H18A 109.3 . . ?
Cl3 C18 H18B 109.3 . . ?
H18A C18 H18B 108.0 . . ?
Cl4 C19 H19A 109.2 . . ?
Cl4 C19 H19B 109.2 . . ?
Cl5 C19 Cl4 112.16(18) . . ?
Cl5 C19 H19A 109.2 . . ?
Cl5 C19 H19B 109.2 . . ?
H19A C19 H19B 107.9 . . ?

loop_
_geom_bond_atom_site_label_1
_geom_bond_atom_site_label_2
_geom_bond_distance
_geom_bond_site_symmetry_2
_geom_bond_publ_flag
Cl2 C18 1.770(3) . ?
Cl3 C18 1.767(3) . ?
Cl4 C19 1.759(3) . ?
Cl5 C19 1.750(3) . ?
P1 C1 1.802(2) . ?
P1 C11 1.817(3) 3_566 ?
P1 C12 1.823(2) . ?
P1 C15 1.815(2) . ?
C1 C2 1.414(3) . ?
C1 C10 1.390(3) . ?
C2 C3 1.418(3) . ?
C2 C7 1.432(3) . ?
C3 H3 0.9500 . ?
C3 C4 1.364(4) . ?
C4 H4 0.9500 . ?
C4 C5 1.416(4) . ?
C5 H5 0.9500 . ?
C5 C6 1.363(4) . ?
C6 H6 0.9500 . ?
C6 C7 1.411(3) . ?
C7 C8 1.415(3) . ?
C8 H8 0.9500 . ?
C8 C9 1.368(3) . ?
C9 H9 0.9500 . ?
C9 C10 1.414(3) . ?
C10 C11 1.465(3) . ?
C11 C11 1.355(5) 3_566 ?
C12 H12 1.0000 . ?
C12 C13 1.534(3) . ?
C12 C14 1.520(4) . ?
C13 H13A 0.9800 . ?
C13 H13B 0.9800 . ?
C13 H13C 0.9800 . ?
C14 H14A 0.9800 . ?
C14 H14B 0.9800 . ?
C14 H14C 0.9800 . ?
C15 H15 1.0000 . ?
C15 C16 1.518(3) . ?
C15 C17 1.535(3) . ?
C16 H16A 0.9800 . ?
C16 H16B 0.9800 . ?
C16 H16C 0.9800 . ?
C17 H17A 0.9800 . ?
C17 H17B 0.9800 . ?
C17 H17C 0.9800 . ?
C18 H18A 0.9900 . ?
C18 H18B 0.9900 . ?
C19 H19A 0.9900 . ?
C19 H19B 0.9900 . ?

loop_
_geom_torsion_atom_site_label_1
_geom_torsion_atom_site_label_2
_geom_torsion_atom_site_label_3
_geom_torsion_atom_site_label_4
_geom_torsion
_geom_torsion_site_symmetry_1
_geom_torsion_site_symmetry_2
_geom_torsion_site_symmetry_3
_geom_torsion_site_symmetry_4
_geom_torsion_publ_flag
P1 C1 C2 C3 3.3(4) . . . . ?
P1 C1 C2 C7 -174.49(17) . . . . ?
P1 C1 C10 C9 175.15(18) . . . . ?
P1 C1 C10 C11 -1.8(3) . . . . ?
C1 P1 C12 C13 -71.6(2) . . . . ?
C1 P1 C12 C14 52.7(2) . . . . ?
C1 P1 C15 C16 163.37(17) . . . . ?
C1 P1 C15 C17 39.1(2) . . . . ?
C1 C2 C3 C4 -179.4(2) . . . . ?
C1 C2 C7 C6 179.1(2) . . . . ?
C1 C2 C7 C8 1.2(3) . . . . ?
C1 C10 C11 P1 179.1(2) . . . 3_566 ?
C1 C10 C11 C11 3.5(4) . . . 3_566 ?
C2 C1 C10 C9 2.1(4) . . . . ?
C2 C1 C10 C11 -174.9(2) . . . . ?
C2 C3 C4 C5 1.3(4) . . . . ?
C2 C7 C8 C9 1.3(4) . . . . ?
C3 C2 C7 C6 1.2(3) . . . . ?
C3 C2 C7 C8 -176.7(2) . . . . ?
C3 C4 C5 C6 -0.4(4) . . . . ?
C4 C5 C6 C7 -0.1(4) . . . . ?
C5 C6 C7 C2 -0.3(4) . . . . ?
C5 C6 C7 C8 177.6(2) . . . . ?
C6 C7 C8 C9 -176.5(2) . . . . ?
C7 C2 C3 C4 -1.7(4) . . . . ?
C7 C8 C9 C10 -2.2(4) . . . . ?
C8 C9 C10 C1 0.5(4) . . . . ?
C8 C9 C10 C11 177.0(2) . . . . ?
C9 C10 C11 P1 2.4(4) . . . 3_566 ?
C9 C10 C11 C11 -173.2(3) . . . 3_566 ?
C10 C1 C2 C3 174.9(2) . . . . ?
C10 C1 C2 C7 -2.8(3) . . . . ?
C11 P1 C1 C2 172.6(2) 3_566 . . . ?
C11 P1 C1 C10 0.07(19) 3_566 . . . ?
C11 P1 C12 C13 31.1(2) 3_566 . . . ?
C11 P1 C12 C14 155.42(18) 3_566 . . . ?
C11 P1 C15 C16 60.9(2) 3_566 . . . ?
C11 P1 C15 C17 -63.4(2) 3_566 . . . ?
C12 P1 C1 C2 -76.0(2) . . . . ?
C12 P1 C1 C10 111.51(18) . . . . ?
C12 P1 C15 C16 -62.6(2) . . . . ?
C12 P1 C15 C17 173.11(18) . . . . ?
C15 P1 C1 C2 57.1(2) . . . . ?
C15 P1 C1 C10 -115.42(18) . . . . ?
C15 P1 C12 C13 157.25(17) . . . . ?
C15 P1 C12 C14 -78.5(2) . . . . ?
